data_7247210
loop_
_publ_author_name
'Dogaru, Andreea'
'Apostol, Adrian A.'
'Maxim, Catalin'
'Raduca, Mihai'
'Novikov, Alexander S.'
'Nicolescu, Alina'
'Deleanu, Calin'
'Nica, Simona'
'Andruh, Marius'

_publ_section_title
;
 Halogen bonded supramolecular assemblies constructed from azulene
 derivatives and perfluorinated di-/triiodobenzenes
;
_journal_issue 37
_journal_name_full CrystEngComm
_journal_page_first 5243
_journal_page_last 5261
_journal_paper_doi 10.1039/D3CE00752A
_journal_volume 25
_journal_year 2023
_chemical_formula_moiety 'C20 H14 N2, C6 F3 I3'
_chemical_formula_sum 'C26 H14 F3 I3 N2'
_chemical_formula_weight 792.09
_space_group_crystal_system orthorhombic
_space_group_IT_number 64
_space_group_name_Hall '-C 2ac 2'
_space_group_name_H-M_alt 'C m c e'
_atom_sites_solution_hydrogens mixed
_audit_creation_date 2023-08-10
_audit_creation_method
;
Olex2 1.5
(compiled 2023.03.06 svn.rbb2c1857 for OlexSys, GUI svn.r6748)
;
_audit_update_record
;
2023-08-11 deposited with the CCDC.	2023-08-15 downloaded from the CCDC.
;
_cell_angle_alpha 90
_cell_angle_beta 90
_cell_angle_gamma 90
_cell_formula_units_Z 8
_cell_length_a 34.3394(16)
_cell_length_b 7.4235(3)
_cell_length_c 19.2266(10)
_cell_measurement_reflns_used 7829
_cell_measurement_temperature 293(2)
_cell_measurement_theta_max 30.1600
_cell_measurement_theta_min 2.1360
_cell_volume 4901.2(4)
_computing_cell_refinement 'CrysAlisPro 1.171.42.73a (Rigaku OD, 2022)'
_computing_data_collection 'CrysAlisPro 1.171.42.73a (Rigaku OD, 2022)'
_computing_data_reduction 'CrysAlisPro 1.171.42.73a (Rigaku OD, 2022)'
_computing_molecular_graphics 'Olex2 1.5 (Dolomanov et al., 2009)'
_computing_publication_material 'Olex2 1.5 (Dolomanov et al., 2009)'
_computing_structure_refinement 'SHELXL 2018/3 (Sheldrick, 2015)'
_computing_structure_solution 'SHELXT  (Sheldrick, 2015)'
_diffrn_ambient_temperature 293(2)
_diffrn_detector_area_resol_mean 10.0000
_diffrn_detector_type HyPix
_diffrn_measured_fraction_theta_full 1.000
_diffrn_measured_fraction_theta_max 1.000
_diffrn_measurement_details
;
List of Runs (angles in degrees, time in seconds):

  # Type    Start    End  Width  t~exp~   \w     \q     \k     \f   Frames
#--------------------------------------------------------------------------
  1  \w     16.00  63.00   0.50    5.16    --   -4.89  11.00 -90.00   94
  2  \w    -11.00  28.00   0.50    5.16    --   -4.89 -99.00  90.00   78
  3  \w    -64.00  -1.00   0.50    5.16    --    5.44 -11.00  96.00  126
;
_diffrn_measurement_device 'four-circle diffractometer'
_diffrn_measurement_device_type 'XtaLAB Synergy, Single source at offset/far, HyPix'
_diffrn_measurement_method '\w scans'
_diffrn_radiation_type MoK\a
_diffrn_radiation_wavelength 0.71073
_diffrn_reflns_av_R_equivalents 0.0299
_diffrn_reflns_av_unetI/netI 0.0243
_diffrn_reflns_Laue_measured_fraction_full 1.000
_diffrn_reflns_Laue_measured_fraction_max 1.000
_diffrn_reflns_limit_h_max 40
_diffrn_reflns_limit_h_min -40
_diffrn_reflns_limit_k_max 8
_diffrn_reflns_limit_k_min -8
_diffrn_reflns_limit_l_max 21
_diffrn_reflns_limit_l_min -22
_diffrn_reflns_number 10259
_diffrn_reflns_point_group_measured_fraction_full 1.000
_diffrn_reflns_point_group_measured_fraction_max 1.000
_diffrn_reflns_theta_full 24.998
_diffrn_reflns_theta_max 24.998
_diffrn_reflns_theta_min 2.118
_exptl_absorpt_coefficient_mu 3.867
_exptl_absorpt_correction_T_max 1.00000
_exptl_absorpt_correction_T_min 0.61942
_exptl_absorpt_correction_type multi-scan
_exptl_absorpt_process_details
;
CrysAlisPro 1.171.42.73a (Rigaku Oxford Diffraction, 2022)
Empirical absorption correction using spherical harmonics,
implemented in SCALE3 ABSPACK scaling algorithm.
;
_exptl_crystal_colour 'metallic dark green'
_exptl_crystal_colour_lustre metallic
_exptl_crystal_colour_modifier dark
_exptl_crystal_colour_primary green
_exptl_crystal_density_diffrn 2.147
_exptl_crystal_description block
_exptl_crystal_F_000 2960
_exptl_crystal_size_max 0.21
_exptl_crystal_size_mid 0.18
_exptl_crystal_size_min 0.09
_refine_diff_density_max 1.003
_refine_diff_density_min -0.777
_refine_diff_density_rms 0.084
_refine_ls_extinction_coef 0.00065(3)
_refine_ls_extinction_expression Fc^*^=kFc[1+0.001xFc^2^\l^3^/sin(2\q)]^-1/4^
_refine_ls_extinction_method 'SHELXL-2018/3 (Sheldrick 2018)'
_refine_ls_goodness_of_fit_ref 1.051
_refine_ls_hydrogen_treatment mixed
_refine_ls_matrix_type full
_refine_ls_number_parameters 164
_refine_ls_number_reflns 2202
_refine_ls_number_restraints 0
_refine_ls_restrained_S_all 1.051
_refine_ls_R_factor_all 0.0315
_refine_ls_R_factor_gt 0.0252
_refine_ls_shift/su_max 0.002
_refine_ls_shift/su_mean 0.000
_refine_ls_structure_factor_coef Fsqd
_refine_ls_weighting_details 'w=1/[\s^2^(Fo^2^)+(0.0205P)^2^+16.1419P] where P=(Fo^2^+2Fc^2^)/3'
_refine_ls_weighting_scheme calc
_refine_ls_wR_factor_gt 0.0588
_refine_ls_wR_factor_ref 0.0631
_reflns_Friedel_coverage 0.000
_reflns_number_gt 1879
_reflns_number_total 2202
_reflns_threshold_expression 'I > 2\s(I)'
_cod_data_source_file d3ce00752a2.cif
_cod_data_source_block crystal8
_cod_depositor_comments 'Adding full bibliography for 7247205--7247211.cif.'
_cod_original_sg_symbol_Hall '-C 2bc 2'
_cod_database_code 7247210
_shelx_shelxl_version_number 2018/3
_shelx_space_group_comment
;
The symmetry employed for this shelxl refinement is uniquely defined
by the following loop, which should always be used as a source of
symmetry information in preference to the above space-group names.
They are only intended as comments.
;
_shelx_estimated_absorpt_t_max 0.722
_shelx_estimated_absorpt_t_min 0.497
_olex2_refinement_description
;
1. Fixed Uiso
 At 1.2 times of:
  All C(H) groups
2.a Aromatic/amide H refined with riding coordinates:
 C9(H9), C10(H10), C2(H2), C4(H4), C3(H3), C11(H11), C1(H1)
;
_olex2_submission_special_instructions 'No special instructions were received'
_oxdiff_exptl_absorpt_empirical_details
;
Empirical correction (ABSPACK) includes:
- Absorption correction using spherical harmonics
- Frame scaling
;

loop_
_space_group_symop_operation_xyz
'x, y, z'
'-x, -y+1/2, z+1/2'
'-x, y+1/2, -z+1/2'
'x, -y, -z'
'x+1/2, y+1/2, z'
'-x+1/2, -y+1, z+1/2'
'-x+1/2, y+1, -z+1/2'
'x+1/2, -y+1/2, -z'
'-x, -y, -z'
'x, y-1/2, -z-1/2'
'x, -y-1/2, z-1/2'
'-x, y, z'
'-x+1/2, -y+1/2, -z'
'x+1/2, y, -z-1/2'
'x+1/2, -y, z-1/2'
'-x+1/2, y+1/2, z'

loop_
_atom_site_label
_atom_site_type_symbol
_atom_site_fract_x
_atom_site_fract_y
_atom_site_fract_z
_atom_site_U_iso_or_equiv
_atom_site_adp_type
_atom_site_occupancy
_atom_site_site_symmetry_order
_atom_site_calc_flag
_atom_site_refinement_flags_posn
_atom_site_refinement_flags_adp
_atom_site_refinement_flags_occupancy
_atom_site_disorder_assembly
_atom_site_disorder_group
I2 I 0.500000 0.21268(6) 0.35990(2) 0.06512(15) Uani 1 2 d S T P . .
I1 I 0.58688(2) 0.30154(4) 0.63281(2) 0.05473(13) Uani 1 1 d . . . . .
F1 F 0.500000 0.3026(4) 0.67886(15) 0.0530(8) Uani 1 2 d S T P . .
F2 F 0.56814(6) 0.2447(4) 0.46996(13) 0.0692(7) Uani 1 1 d . . . . .
C15 C 0.500000 0.2437(7) 0.4677(3) 0.0425(11) Uani 1 2 d S T P . .
C9 C 0.76748(10) 0.4166(4) 0.92485(17) 0.0374(7) Uani 1 1 d . . . . .
H9 H 0.762011 0.367665 0.881406 0.045 Uiso 1 1 calc R U . . .
C8 C 0.73536(9) 0.4696(4) 0.96314(16) 0.0324(7) Uani 1 1 d . . . . .
C14 C 0.53416(9) 0.2556(5) 0.5047(2) 0.0437(8) Uani 1 1 d . . . . .
N1 N 0.64699(9) 0.3581(4) 0.74127(16) 0.0488(7) Uani 1 1 d . . . . .
C7 C 0.67299(15) 0.500000 1.000000 0.0396(11) Uani 1 2 d S T P . .
C6 C 0.69601(10) 0.4571(4) 0.94240(17) 0.0351(7) Uani 1 1 d . . . . .
C10 C 0.80659(10) 0.4259(5) 0.94185(18) 0.0430(8) Uani 1 1 d . . . . .
H10 H 0.823629 0.375365 0.909711 0.052 Uiso 1 1 calc R U . . .
C12 C 0.500000 0.2858(7) 0.6095(3) 0.0387(11) Uani 1 2 d S T P . .
C13 C 0.53524(9) 0.2769(5) 0.57564(19) 0.0400(8) Uani 1 1 d . . . . .
C2 C 0.68074(10) 0.4427(5) 0.74909(19) 0.0465(9) Uani 1 1 d . . . . .
H2 H 0.693310 0.483546 0.709253 0.056 Uiso 1 1 calc R U . . .
C4 C 0.69835(10) 0.4741(5) 0.81212(18) 0.0411(8) Uani 1 1 d . . . . .
H4 H 0.722125 0.533861 0.813990 0.049 Uiso 1 1 calc R U . . .
C3 C 0.64524(10) 0.3267(5) 0.86508(18) 0.0429(8) Uani 1 1 d . . . . .
H3 H 0.631990 0.283499 0.903836 0.051 Uiso 1 1 calc R U . . .
C5 C 0.68056(10) 0.4162(4) 0.87301(16) 0.0359(7) Uani 1 1 d . . . . .
C11 C 0.82362(15) 0.500000 1.000000 0.0474(13) Uani 1 2 d S T P . .
H11 H 0.850706 0.500005 1.000001 0.057 Uiso 1 2 calc R U P . .
C1 C 0.63002(11) 0.3024(5) 0.7994(2) 0.0500(9) Uani 1 1 d . . . . .
H1 H 0.606268 0.243089 0.795631 0.060 Uiso 1 1 calc R U . . .
H7 H 0.6463(16) 0.500000 1.000000 0.049(15) Uiso 1 2 d S . P . .

loop_
_atom_site_aniso_label
_atom_site_aniso_U_11
_atom_site_aniso_U_22
_atom_site_aniso_U_33
_atom_site_aniso_U_23
_atom_site_aniso_U_13
_atom_site_aniso_U_12
I2 0.0928(3) 0.0669(3) 0.0356(2) -0.00596(17) 0.000 0.000
I1 0.02893(16) 0.0750(2) 0.0602(2) 0.00416(13) -0.00825(11) -0.00119(11)
F1 0.0410(16) 0.085(2) 0.0329(16) -0.0002(15) 0.000 0.000
F2 0.0442(13) 0.1076(19) 0.0558(15) -0.0019(14) 0.0181(11) 0.0048(13)
C15 0.043(3) 0.054(3) 0.030(3) -0.001(2) 0.000 0.000
C9 0.0444(19) 0.0416(18) 0.0262(17) 0.0028(13) 0.0006(14) 0.0036(15)
C8 0.0369(17) 0.0352(16) 0.0250(16) 0.0043(12) 0.0003(14) 0.0001(13)
C14 0.0331(17) 0.053(2) 0.045(2) 0.0006(16) 0.0103(17) 0.0020(15)
N1 0.0452(17) 0.064(2) 0.0372(18) -0.0067(15) -0.0122(14) 0.0049(15)
C7 0.036(3) 0.053(3) 0.030(3) 0.000(2) 0.000 0.000
C6 0.0383(18) 0.0421(18) 0.0249(17) -0.0004(13) -0.0018(14) -0.0007(14)
C10 0.0392(19) 0.057(2) 0.0332(19) 0.0058(16) 0.0064(16) 0.0098(16)
C12 0.032(3) 0.050(3) 0.034(3) 0.000(2) 0.000 0.000
C13 0.0269(17) 0.053(2) 0.040(2) 0.0013(15) -0.0008(14) -0.0002(14)
C2 0.049(2) 0.063(2) 0.0276(17) -0.0020(16) -0.0015(17) 0.0092(18)
C4 0.0374(18) 0.054(2) 0.0315(19) -0.0028(15) -0.0029(15) -0.0005(15)
C3 0.0363(19) 0.057(2) 0.0349(19) -0.0004(15) -0.0013(15) -0.0007(16)
C5 0.0357(18) 0.0435(18) 0.0285(18) -0.0041(13) -0.0015(14) 0.0046(14)
C11 0.037(3) 0.063(3) 0.043(3) 0.013(3) 0.000 0.000
C1 0.0389(19) 0.061(2) 0.050(2) -0.0064(18) -0.0118(17) 0.0007(17)

loop_
_atom_type_symbol
_atom_type_description
_atom_type_scat_dispersion_real
_atom_type_scat_dispersion_imag
_atom_type_scat_source
C C 0.0033 0.0016 'International Tables Vol C Tables 4.2.6.8 and 6.1.1.4'
H H 0.0000 0.0000 'International Tables Vol C Tables 4.2.6.8 and 6.1.1.4'
F F 0.0171 0.0103 'International Tables Vol C Tables 4.2.6.8 and 6.1.1.4'
I I -0.4742 1.8119 'International Tables Vol C Tables 4.2.6.8 and 6.1.1.4'
N N 0.0061 0.0033 'International Tables Vol C Tables 4.2.6.8 and 6.1.1.4'

loop_
_geom_angle_atom_site_label_1
_geom_angle_atom_site_label_2
_geom_angle_atom_site_label_3
_geom_angle
_geom_angle_site_symmetry_1
_geom_angle_site_symmetry_3
_geom_angle_publ_flag
C14 C15 I2 121.4(2) 12_655 . ?
C14 C15 I2 121.4(2) . . ?
C14 C15 C14 117.1(5) 12_655 . ?
C8 C9 H9 115.3 . . ?
C8 C9 C10 129.3(3) . . ?
C10 C9 H9 115.3 . . ?
C9 C8 C8 126.40(19) . 4_567 ?
C9 C8 C6 126.5(3) . . ?
C6 C8 C8 106.80(18) . 4_567 ?
F2 C14 C15 118.6(4) . . ?
F2 C14 C13 118.4(3) . . ?
C13 C14 C15 123.0(3) . . ?
C2 N1 C1 115.8(3) . . ?
C6 C7 C6 111.1(4) 4_567 . ?
C6 C7 H7 124.4(2) . . ?
C6 C7 H7 124.4(2) 4_567 . ?
C8 C6 C5 128.0(3) . . ?
C7 C6 C8 107.6(3) . . ?
C7 C6 C5 124.3(3) . . ?
C9 C10 H10 115.7 . . ?
C11 C10 C9 128.6(4) . . ?
C11 C10 H10 115.7 . . ?
F1 C12 C13 118.4(2) . 12_655 ?
F1 C12 C13 118.4(2) . . ?
C13 C12 C13 123.2(5) . 12_655 ?
C14 C13 I1 123.6(2) . . ?
C14 C13 C12 116.9(3) . . ?
C12 C13 I1 119.5(3) . . ?
N1 C2 H2 117.8 . . ?
N1 C2 C4 124.4(4) . . ?
C4 C2 H2 117.8 . . ?
C2 C4 H4 120.1 . . ?
C2 C4 C5 119.8(3) . . ?
C5 C4 H4 120.1 . . ?
C5 C3 H3 120.2 . . ?
C1 C3 H3 120.2 . . ?
C1 C3 C5 119.6(3) . . ?
C4 C5 C6 122.9(3) . . ?
C4 C5 C3 116.0(3) . . ?
C3 C5 C6 120.9(3) . . ?
C10 C11 C10 129.7(5) . 4_567 ?
C10 C11 H11 115.1 4_567 . ?
C10 C11 H11 115.1 . . ?
N1 C1 C3 124.4(4) . . ?
N1 C1 H1 117.8 . . ?
C3 C1 H1 117.8 . . ?

loop_
_geom_bond_atom_site_label_1
_geom_bond_atom_site_label_2
_geom_bond_distance
_geom_bond_site_symmetry_2
_geom_bond_publ_flag
I2 C15 2.086(5) . ?
I1 C13 2.094(3) . ?
F1 C12 1.339(6) . ?
F2 C14 1.347(4) . ?
C15 C14 1.375(4) 12_655 ?
C15 C14 1.375(4) . ?
C9 H9 0.9300 . ?
C9 C8 1.383(4) . ?
C9 C10 1.384(5) . ?
C8 C8 1.488(6) 4_567 ?
C8 C6 1.412(4) . ?
C14 C13 1.373(5) . ?
N1 C2 1.327(5) . ?
N1 C1 1.327(5) . ?
C7 C6 1.397(4) 4_567 ?
C7 C6 1.397(4) . ?
C7 H7 0.92(5) . ?
C6 C5 1.467(4) . ?
C10 H10 0.9300 . ?
C10 C11 1.377(4) . ?
C12 C13 1.376(4) . ?
C12 C13 1.376(4) 12_655 ?
C2 H2 0.9300 . ?
C2 C4 1.374(5) . ?
C4 H4 0.9300 . ?
C4 C5 1.388(5) . ?
C3 H3 0.9300 . ?
C3 C5 1.392(5) . ?
C3 C1 1.378(5) . ?
C11 H11 0.9300 . ?
C1 H1 0.9300 . ?

loop_
_geom_torsion_atom_site_label_1
_geom_torsion_atom_site_label_2
_geom_torsion_atom_site_label_3
_geom_torsion_atom_site_label_4
_geom_torsion
_geom_torsion_site_symmetry_1
_geom_torsion_site_symmetry_2
_geom_torsion_site_symmetry_3
_geom_torsion_site_symmetry_4
_geom_torsion_publ_flag
I2 C15 C14 F2 -0.7(6) . . . . ?
I2 C15 C14 C13 179.7(3) . . . . ?
F1 C12 C13 I1 -2.7(6) . . . . ?
F1 C12 C13 C14 178.5(4) . . . . ?
F2 C14 C13 I1 1.9(5) . . . . ?
F2 C14 C13 C12 -179.4(4) . . . . ?
C15 C14 C13 I1 -178.5(3) . . . . ?
C15 C14 C13 C12 0.2(6) . . . . ?
C9 C8 C6 C7 171.4(3) . . . . ?
C9 C8 C6 C5 -11.5(6) . . . . ?
C9 C10 C11 C10 4.4(3) . . . 4_567 ?
C8 C9 C10 C11 -4.0(6) . . . . ?
C8 C8 C6 C7 -2.2(4) 4_567 . . . ?
C8 C8 C6 C5 174.9(3) 4_567 . . . ?
C8 C6 C5 C4 -35.5(5) . . . . ?
C8 C6 C5 C3 149.1(4) . . . . ?
C14 C15 C14 F2 -179.9(3) 12_655 . . . ?
C14 C15 C14 C13 0.5(7) 12_655 . . . ?
N1 C2 C4 C5 -0.3(6) . . . . ?
C7 C6 C5 C4 141.2(3) . . . . ?
C7 C6 C5 C3 -34.2(5) . . . . ?
C6 C7 C6 C8 0.90(16) 4_567 . . . ?
C6 C7 C6 C5 -176.4(4) 4_567 . . . ?
C10 C9 C8 C8 -8.0(7) . . . 4_567 ?
C10 C9 C8 C6 179.6(3) . . . . ?
C13 C12 C13 I1 177.8(3) 12_655 . . . ?
C13 C12 C13 C14 -1.0(7) 12_655 . . . ?
C2 N1 C1 C3 -0.3(6) . . . . ?
C2 C4 C5 C6 -175.1(3) . . . . ?
C2 C4 C5 C3 0.5(5) . . . . ?
C5 C3 C1 N1 0.5(6) . . . . ?
C1 N1 C2 C4 0.1(5) . . . . ?
C1 C3 C5 C6 175.0(3) . . . . ?
C1 C3 C5 C4 -0.6(5) . . . . ?
